data_1547725
loop_
_publ_author_name
'Leman-Loubi\`ere, Charlotte'
'Le Goff, G\'eraldine'
'Retailleau, Pascal'
'Debitus, C\'ecile'
'Ouazzani, Jamal'

_publ_section_title
;
 Sporothriolide-Related Compounds from the Fungus Hypoxylon monticulosum
 CLL-205 Isolated from a Sphaerocladina Sponge from the Tahiti Coast.
;
_journal_issue 10
_journal_name_full 'Journal of natural products'
_journal_page_first 2850
_journal_page_last 2854
_journal_paper_doi 10.1021/acs.jnatprod.7b00714
_journal_volume 80
_journal_year 2017
_chemical_absolute_configuration ad
_chemical_formula_moiety 'C24 H34 O6, 0.9[C4 H10 O]'
_chemical_formula_sum 'C27.6 H43 O6.9'
_chemical_formula_weight 485.22
_space_group_crystal_system monoclinic
_space_group_IT_number 4
_space_group_name_Hall 'P 2yb'
_space_group_name_H-M_alt 'P 1 21 1'
_symmetry_space_group_name_Hall 'P 2yb'
_symmetry_space_group_name_H-M 'P 1 21 1'
_atom_sites_solution_hydrogens geom
_atom_sites_solution_primary direct
_atom_sites_solution_secondary difmap
_audit_creation_method SHELXL-2016/6
_cell_angle_alpha 90
_cell_angle_beta 103.722(8)
_cell_angle_gamma 90
_cell_formula_units_Z 2
_cell_length_a 15.446(4)
_cell_length_b 5.9493(12)
_cell_length_c 15.550(4)
_cell_measurement_reflns_used 1113
_cell_measurement_temperature 193(2)
_cell_measurement_theta_max 66.9
_cell_measurement_theta_min 2.9
_cell_volume 1388.1(6)
_computing_cell_refinement
;
CrystalClear-SM Expert 2.0 r16 (Rigaku, 2014)
;
_computing_data_collection
;
CrystalClear-SM Expert 2.0 r16 (Rigaku, 2014)
;
_computing_data_reduction
;
CrystalClear-SM Expert 2.0 r16 (Rigaku, 2014)
;
_computing_structure_refinement 'SHELXL-2016/6 (Sheldrick, 2015)'
_computing_structure_solution 'SHELXT (Sheldrick, 2015)'
_diffrn_ambient_temperature 193(2)
_diffrn_detector 'Rigaku Rapid2 IP'
_diffrn_detector_area_resol_mean 10.0000
_diffrn_measured_fraction_theta_full 0.969
_diffrn_measured_fraction_theta_max 0.960
_diffrn_measurement_device
;
Crystal Goniometer Chi-partial
;
_diffrn_measurement_device_type
;
Rigaku RAXIS conversion
;
_diffrn_measurement_method 'profile data from \w-scans'
_diffrn_measurement_specimen_support Fiber
_diffrn_radiation_monochromator 'Osmic CMF optics'
_diffrn_radiation_type CuK\a
_diffrn_radiation_wavelength 1.54187
_diffrn_reflns_av_R_equivalents 0.0628
_diffrn_reflns_av_unetI/netI 0.0853
_diffrn_reflns_Laue_measured_fraction_full 0.969
_diffrn_reflns_Laue_measured_fraction_max 0.960
_diffrn_reflns_limit_h_max 13
_diffrn_reflns_limit_h_min -18
_diffrn_reflns_limit_k_max 7
_diffrn_reflns_limit_k_min -7
_diffrn_reflns_limit_l_max 18
_diffrn_reflns_limit_l_min -18
_diffrn_reflns_number 15002
_diffrn_reflns_point_group_measured_fraction_full 0.949
_diffrn_reflns_point_group_measured_fraction_max 0.939
_diffrn_reflns_theta_full 67.687
_diffrn_reflns_theta_max 68.259
_diffrn_reflns_theta_min 2.925
_diffrn_source 'Rigaku mm007HF Rotating Anode'
_exptl_absorpt_coefficient_mu 0.664
_exptl_absorpt_correction_T_max 1.000
_exptl_absorpt_correction_T_min 0.779
_exptl_absorpt_correction_type multi-scan
_exptl_absorpt_process_details
;
 Reqab, (Higashi, 1998)
;
_exptl_crystal_colour colourless
_exptl_crystal_density_diffrn 1.161
_exptl_crystal_description needle
_exptl_crystal_F_000 528
_exptl_crystal_size_max 0.58
_exptl_crystal_size_mid 0.08
_exptl_crystal_size_min 0.06
_refine_diff_density_max 0.226
_refine_diff_density_min -0.219
_refine_diff_density_rms 0.050
_refine_ls_abs_structure_details
;
 Flack x determined using 595 quotients [(I+)-(I-)]/[(I+)+(I-)]
 (Parsons, Flack and Wagner, Acta Cryst. B69 (2013) 249-259).
;
_refine_ls_abs_structure_Flack -0.27(19)
_refine_ls_extinction_coef 0.0067(19)
_refine_ls_extinction_expression Fc^*^=kFc[1+0.001xFc^2^\l^3^/sin(2\q)]^-1/4^
_refine_ls_extinction_method 'SHELXL-2016/6 (Sheldrick 2016)'
_refine_ls_goodness_of_fit_ref 1.001
_refine_ls_hydrogen_treatment constr
_refine_ls_matrix_type full
_refine_ls_number_parameters 275
_refine_ls_number_reflns 4773
_refine_ls_number_restraints 1
_refine_ls_restrained_S_all 1.000
_refine_ls_R_factor_all 0.1365
_refine_ls_R_factor_gt 0.0780
_refine_ls_shift/su_max 0.001
_refine_ls_shift/su_mean 0.000
_refine_ls_structure_factor_coef Fsqd
_refine_ls_weighting_details 'w=1/[\s^2^(Fo^2^)+(0.1318P)^2^] where P=(Fo^2^+2Fc^2^)/3'
_refine_ls_weighting_scheme calc
_refine_ls_wR_factor_gt 0.2001
_refine_ls_wR_factor_ref 0.2592
_reflns_Friedel_coverage 0.770
_reflns_Friedel_fraction_full 0.924
_reflns_Friedel_fraction_max 0.913
_reflns_number_gt 2164
_reflns_number_total 4773
_reflns_threshold_expression 'I > 2\s(I)'
_cod_data_source_file np7b00714_si_002.cif
_cod_data_source_block cll205g_sq
_cod_depositor_comments
;
The following automatic conversions were performed:

'_exptl_absorpt_correction_type' value 'Multi-scan' changed to
'multi-scan' according to
/home/data/users/saulius/crontab/automatic-downloads/rss-feeds/ACS/lib/dictionaries/cif_core.dic
dictionary named 'cif_core.dic' version 2.4.2 from 2011-04-26.

Automatic conversion script
Id: cif_fix_values 4973 2017-02-22 13:04:09Z antanas 

 Adding full bibliography for 1547725.cif.
;
_cod_original_formula_sum 'C27.60 H43 O6.90'
_cod_database_code 1547725
_shelx_shelxl_version_number 2016/6
_shelx_space_group_comment
;
The symmetry employed for this shelxl refinement is uniquely defined
by the following loop, which should always be used as a source of
symmetry information in preference to the above space-group names.
They are only intended as comments.
;

loop_
_space_group_symop_operation_xyz
'x, y, z'
'-x, y+1/2, -z'

loop_
_atom_site_label
_atom_site_type_symbol
_atom_site_fract_x
_atom_site_fract_y
_atom_site_fract_z
_atom_site_U_iso_or_equiv
_atom_site_adp_type
_atom_site_occupancy
_atom_site_site_symmetry_order
_atom_site_calc_flag
_atom_site_refinement_flags_posn
_atom_site_refinement_flags_adp
O1 O 0.9306(3) 0.6963(8) 0.5598(3) 0.0814(15) Uani 1 1 d . .
C1 C 0.9467(6) 0.7120(12) 0.4796(6) 0.081(2) Uani 1 1 d . .
C5 C 0.7917(5) 0.7577(12) 0.4610(5) 0.075(2) Uani 1 1 d . .
H5 H 0.745818 0.878464 0.443822 0.090 Uiso 1 1 calc R U
C4 C 0.7815(5) 0.4439(13) 0.3706(6) 0.080(2) Uani 1 1 d . .
O4 O 0.7597(3) 0.2540(8) 0.3466(3) 0.0904(16) Uani 1 1 d . .
O25 O 0.4779(3) 0.4912(9) 0.0918(4) 0.0898(17) Uani 1 1 d . .
O26 O 0.5610(5) 0.1715(13) 0.2611(5) 0.135(2) Uani 1 1 d . .
H26 H 0.614990 0.198549 0.283586 0.203 Uiso 1 1 calc R U
C2 C 0.8665(4) 0.7818(12) 0.4104(5) 0.074(2) Uani 1 1 d . .
H2 H 0.871628 0.938919 0.389278 0.088 Uiso 1 1 calc R U
O2 O 1.0244(4) 0.6781(8) 0.4715(3) 0.0829(15) Uani 1 1 d . .
C3 C 0.8356(5) 0.6123(11) 0.3321(4) 0.0677(19) Uani 1 1 d . .
O3 O 0.7527(3) 0.5346(9) 0.4398(4) 0.0869(16) Uani 1 1 d . .
C6 C 0.8388(5) 0.7753(15) 0.5553(5) 0.085(2) Uani 1 1 d . .
H6 H 0.840991 0.936784 0.573492 0.102 Uiso 1 1 calc R U
C7 C 0.8009(5) 0.6374(16) 0.6199(5) 0.091(2) Uani 1 1 d . .
H7A H 0.804072 0.476082 0.605379 0.109 Uiso 1 1 calc R U
H7B H 0.737252 0.676731 0.612582 0.109 Uiso 1 1 calc R U
C8 C 0.8495(5) 0.6742(16) 0.7162(5) 0.092(2) Uani 1 1 d . .
H8A H 0.914337 0.656951 0.721560 0.110 Uiso 1 1 calc R U
H8B H 0.838885 0.830440 0.733068 0.110 Uiso 1 1 calc R U
C9 C 0.8215(6) 0.5150(18) 0.7804(6) 0.102(3) Uani 1 1 d . .
H9A H 0.756603 0.533005 0.774349 0.122 Uiso 1 1 calc R U
H9B H 0.831607 0.359337 0.762512 0.122 Uiso 1 1 calc R U
C10 C 0.8672(6) 0.543(2) 0.8755(6) 0.108(3) Uani 1 1 d . .
H10A H 0.851941 0.692104 0.895734 0.129 Uiso 1 1 calc R U
H10B H 0.932421 0.539055 0.881440 0.129 Uiso 1 1 calc R U
C11 C 0.8430(9) 0.364(2) 0.9355(8) 0.147(4) Uani 1 1 d . .
H11A H 0.777879 0.369964 0.930439 0.177 Uiso 1 1 calc R U
H11B H 0.856878 0.214479 0.914317 0.177 Uiso 1 1 calc R U
C12 C 0.8896(9) 0.387(3) 1.0303(9) 0.171(6) Uani 1 1 d . .
H12A H 0.953456 0.408555 1.035376 0.257 Uiso 1 1 calc R U
H12B H 0.880379 0.250138 1.062266 0.257 Uiso 1 1 calc R U
H12C H 0.865586 0.516425 1.055888 0.257 Uiso 1 1 calc R U
C13 C 0.9086(5) 0.5027(14) 0.2955(5) 0.081(2) Uani 1 1 d . .
H13A H 0.880904 0.397308 0.247605 0.098 Uiso 1 1 calc R U
H13B H 0.947997 0.414345 0.343086 0.098 Uiso 1 1 calc R U
C14 C 0.9655(5) 0.6743(16) 0.2590(6) 0.093(2) Uani 1 1 d . .
H14A H 1.010885 0.740183 0.308351 0.111 Uiso 1 1 calc R U
H14B H 0.996691 0.598041 0.218441 0.111 Uiso 1 1 calc R U
C15 C 0.9064(6) 0.8582(14) 0.2099(5) 0.089(2) Uani 1 1 d . .
H15 H 0.933299 0.961760 0.177624 0.106 Uiso 1 1 calc R U
C16 C 0.8213(6) 0.8896(14) 0.2072(5) 0.088(2) Uani 1 1 d . .
H16 H 0.791527 1.012269 0.173650 0.105 Uiso 1 1 calc R U
C17 C 0.7696(5) 0.7432(12) 0.2539(5) 0.074(2) Uani 1 1 d . .
H17 H 0.731050 0.842330 0.281050 0.089 Uiso 1 1 calc R U
C18 C 0.7090(5) 0.5823(13) 0.1911(5) 0.081(2) Uani 1 1 d . .
H18 H 0.735032 0.494153 0.152909 0.098 Uiso 1 1 calc R U
C19 C 0.6222(5) 0.5555(12) 0.1855(5) 0.079(2) Uani 1 1 d . .
H19 H 0.594767 0.646930 0.221627 0.095 Uiso 1 1 calc R U
C20 C 0.5662(5) 0.3899(14) 0.1258(6) 0.084(2) Uani 1 1 d . .
H20 H 0.593731 0.359209 0.074901 0.101 Uiso 1 1 calc R U
C21 C 0.5465(7) 0.1620(15) 0.1664(6) 0.103(3) Uani 1 1 d . .
H21 H 0.583929 0.040607 0.149351 0.124 Uiso 1 1 calc R U
C22 C 0.4475(6) 0.1173(16) 0.1240(6) 0.102(3) Uani 1 1 d . .
H22A H 0.439764 -0.031417 0.094595 0.123 Uiso 1 1 calc R U
H22B H 0.412133 0.120490 0.169428 0.123 Uiso 1 1 calc R U
C23 C 0.4179(5) 0.3031(15) 0.0569(6) 0.092(2) Uani 1 1 d . .
H23 H 0.427796 0.255251 -0.001692 0.110 Uiso 1 1 calc R U
C24 C 0.3237(6) 0.384(2) 0.0451(7) 0.128(4) Uani 1 1 d . .
H24A H 0.315892 0.446542 0.101077 0.192 Uiso 1 1 calc R U
H24B H 0.282582 0.257800 0.027318 0.192 Uiso 1 1 calc R U
H24C H 0.311194 0.500427 -0.000759 0.192 Uiso 1 1 calc R U

loop_
_atom_site_aniso_label
_atom_site_aniso_U_11
_atom_site_aniso_U_22
_atom_site_aniso_U_33
_atom_site_aniso_U_23
_atom_site_aniso_U_13
_atom_site_aniso_U_12
O1 0.096(4) 0.070(3) 0.067(3) 0.008(3) -0.004(3) -0.004(3)
C1 0.096(6) 0.046(4) 0.083(6) 0.001(4) -0.013(5) -0.006(4)
C5 0.083(5) 0.053(4) 0.085(6) 0.006(4) 0.014(4) -0.004(4)
C4 0.087(5) 0.061(5) 0.080(5) 0.009(4) -0.002(4) -0.006(4)
O4 0.106(4) 0.059(3) 0.097(4) 0.002(3) 0.004(3) -0.010(3)
O25 0.078(3) 0.074(3) 0.106(4) -0.006(3) -0.002(3) -0.003(3)
O26 0.169(6) 0.111(5) 0.109(5) 0.010(4) 0.000(4) -0.035(5)
C2 0.077(4) 0.056(4) 0.074(5) -0.007(4) -0.009(4) -0.003(4)
O2 0.081(3) 0.066(3) 0.088(4) 0.007(3) -0.008(3) -0.001(3)
C3 0.076(4) 0.058(4) 0.059(4) -0.004(3) -0.005(3) 0.007(3)
O3 0.092(4) 0.076(3) 0.086(4) -0.004(3) 0.008(3) -0.024(3)
C6 0.082(5) 0.082(5) 0.085(6) 0.008(5) 0.006(4) -0.005(5)
C7 0.094(5) 0.088(6) 0.083(5) -0.002(5) 0.006(4) -0.008(5)
C8 0.098(5) 0.091(6) 0.084(5) 0.009(5) 0.016(5) -0.006(5)
C9 0.102(6) 0.101(6) 0.103(7) 0.005(6) 0.027(5) -0.006(5)
C10 0.114(6) 0.131(8) 0.077(6) 0.014(6) 0.021(5) 0.001(7)
C11 0.205(12) 0.136(9) 0.107(9) 0.021(8) 0.048(9) 0.032(9)
C12 0.182(11) 0.206(16) 0.122(10) 0.041(10) 0.031(9) 0.031(11)
C13 0.091(5) 0.080(5) 0.065(5) -0.007(4) 0.001(4) 0.009(5)
C14 0.088(5) 0.093(6) 0.087(5) -0.001(5) 0.000(4) 0.006(5)
C15 0.095(6) 0.074(5) 0.090(6) 0.018(4) 0.010(5) -0.007(5)
C16 0.095(6) 0.069(5) 0.093(6) 0.011(4) 0.011(5) -0.017(5)
C17 0.073(4) 0.056(4) 0.079(5) -0.006(4) -0.008(4) 0.003(4)
C18 0.085(5) 0.065(4) 0.080(5) -0.011(4) -0.009(4) -0.008(4)
C19 0.079(5) 0.056(4) 0.093(6) -0.005(4) 0.000(4) -0.002(4)
C20 0.085(5) 0.077(5) 0.080(5) -0.008(4) 0.001(4) -0.004(4)
C21 0.140(8) 0.070(5) 0.097(7) 0.009(5) 0.023(6) -0.021(5)
C22 0.090(6) 0.093(6) 0.118(7) -0.003(6) 0.013(5) -0.027(5)
C23 0.086(6) 0.075(5) 0.104(6) -0.007(5) 0.001(5) -0.012(5)
C24 0.099(7) 0.139(9) 0.136(9) 0.007(8) 0.008(6) -0.009(7)

loop_
_atom_type_symbol
_atom_type_description
_atom_type_scat_dispersion_real
_atom_type_scat_dispersion_imag
_atom_type_scat_source
C C 0.0181 0.0091 'International Tables Vol C Tables 4.2.6.8 and 6.1.1.4'
H H 0.0000 0.0000 'International Tables Vol C Tables 4.2.6.8 and 6.1.1.4'
O O 0.0492 0.0322 'International Tables Vol C Tables 4.2.6.8 and 6.1.1.4'

loop_
_geom_angle_atom_site_label_1
_geom_angle_atom_site_label_2
_geom_angle_atom_site_label_3
_geom_angle
C1 O1 C6 108.9(6)
O2 C1 O1 118.7(7)
O2 C1 C2 128.5(8)
O1 C1 C2 112.7(8)
O3 C5 C6 111.5(6)
O3 C5 C2 106.7(6)
C6 C5 C2 104.2(6)
O3 C5 H5 111.4
C6 C5 H5 111.4
C2 C5 H5 111.4
O4 C4 O3 119.3(8)
O4 C4 C3 129.4(9)
O3 C4 C3 111.2(7)
C20 O25 C23 105.7(6)
C21 O26 H26 109.5
C1 C2 C5 101.5(7)
C1 C2 C3 115.4(6)
C5 C2 C3 102.0(6)
C1 C2 H2 112.3
C5 C2 H2 112.3
C3 C2 H2 112.3
C4 C3 C13 113.0(6)
C4 C3 C2 102.4(6)
C13 C3 C2 116.7(6)
C4 C3 C17 108.2(6)
C13 C3 C17 108.7(6)
C2 C3 C17 107.5(5)
C4 O3 C5 109.9(6)
C5 C6 O1 105.3(6)
C5 C6 C7 116.2(7)
O1 C6 C7 108.3(7)
C5 C6 H6 108.9
O1 C6 H6 108.9
C7 C6 H6 108.9
C6 C7 C8 113.3(7)
C6 C7 H7A 108.9
C8 C7 H7A 108.9
C6 C7 H7B 108.9
C8 C7 H7B 108.9
H7A C7 H7B 107.7
C9 C8 C7 114.0(7)
C9 C8 H8A 108.8
C7 C8 H8A 108.8
C9 C8 H8B 108.8
C7 C8 H8B 108.8
H8A C8 H8B 107.6
C10 C9 C8 116.4(8)
C10 C9 H9A 108.2
C8 C9 H9A 108.2
C10 C9 H9B 108.2
C8 C9 H9B 108.2
H9A C9 H9B 107.3
C9 C10 C11 113.9(9)
C9 C10 H10A 108.8
C11 C10 H10A 108.8
C9 C10 H10B 108.8
C11 C10 H10B 108.8
H10A C10 H10B 107.7
C12 C11 C10 114.5(12)
C12 C11 H11A 108.6
C10 C11 H11A 108.6
C12 C11 H11B 108.6
C10 C11 H11B 108.6
H11A C11 H11B 107.6
C11 C12 H12A 109.5
C11 C12 H12B 109.5
H12A C12 H12B 109.5
C11 C12 H12C 109.5
H12A C12 H12C 109.5
H12B C12 H12C 109.5
C3 C13 C14 113.0(7)
C3 C13 H13A 109.0
C14 C13 H13A 109.0
C3 C13 H13B 109.0
C14 C13 H13B 109.0
H13A C13 H13B 107.8
C15 C14 C13 109.8(6)
C15 C14 H14A 109.7
C13 C14 H14A 109.7
C15 C14 H14B 109.7
C13 C14 H14B 109.7
H14A C14 H14B 108.2
C16 C15 C14 126.6(8)
C16 C15 H15 116.7
C14 C15 H15 116.7
C15 C16 C17 123.3(8)
C15 C16 H16 118.3
C17 C16 H16 118.3
C16 C17 C18 112.1(6)
C16 C17 C3 109.9(6)
C18 C17 C3 111.6(6)
C16 C17 H17 107.7
C18 C17 H17 107.7
C3 C17 H17 107.7
C19 C18 C17 125.0(7)
C19 C18 H18 117.5
C17 C18 H18 117.5
C18 C19 C20 123.2(8)
C18 C19 H19 118.4
C20 C19 H19 118.4
O25 C20 C19 107.8(6)
O25 C20 C21 104.4(7)
C19 C20 C21 117.7(7)
O25 C20 H20 108.8
C19 C20 H20 108.8
C21 C20 H20 108.8
O26 C21 C22 110.1(7)
O26 C21 C20 112.6(7)
C22 C21 C20 104.3(8)
O26 C21 H21 109.9
C22 C21 H21 109.9
C20 C21 H21 109.9
C23 C22 C21 106.0(7)
C23 C22 H22A 110.5
C21 C22 H22A 110.5
C23 C22 H22B 110.5
C21 C22 H22B 110.5
H22A C22 H22B 108.7
O25 C23 C24 108.0(8)
O25 C23 C22 103.9(6)
C24 C23 C22 116.3(8)
O25 C23 H23 109.5
C24 C23 H23 109.5
C22 C23 H23 109.5
C23 C24 H24A 109.5
C23 C24 H24B 109.5
H24A C24 H24B 109.5
C23 C24 H24C 109.5
H24A C24 H24C 109.5
H24B C24 H24C 109.5

loop_
_geom_bond_atom_site_label_1
_geom_bond_atom_site_label_2
_geom_bond_distance
O1 C1 1.331(9)
O1 C6 1.479(8)
C1 O2 1.252(9)
C1 C2 1.494(10)
C5 O3 1.462(9)
C5 C6 1.479(10)
C5 C2 1.551(10)
C5 H5 1.0000
C4 O4 1.212(9)
C4 O3 1.370(10)
C4 C3 1.515(10)
O25 C20 1.470(9)
O25 C23 1.472(9)
O26 C21 1.436(10)
O26 H26 0.8400
C2 C3 1.566(9)
C2 H2 1.0000
C3 C13 1.526(9)
C3 C17 1.592(9)
C6 C7 1.518(10)
C6 H6 1.0000
C7 C8 1.523(10)
C7 H7A 0.9900
C7 H7B 0.9900
C8 C9 1.512(11)
C8 H8A 0.9900
C8 H8B 0.9900
C9 C10 1.490(12)
C9 H9A 0.9900
C9 H9B 0.9900
C10 C11 1.518(14)
C10 H10A 0.9900
C10 H10B 0.9900
C11 C12 1.485(15)
C11 H11A 0.9900
C11 H11B 0.9900
C12 H12A 0.9800
C12 H12B 0.9800
C12 H12C 0.9800
C13 C14 1.540(11)
C13 H13A 0.9900
C13 H13B 0.9900
C14 C15 1.510(11)
C14 H14A 0.9900
C14 H14B 0.9900
C15 C16 1.319(10)
C15 H15 0.9500
C16 C17 1.482(10)
C16 H16 0.9500
C17 C18 1.521(9)
C17 H17 1.0000
C18 C19 1.333(9)
C18 H18 0.9500
C19 C20 1.483(10)
C19 H19 0.9500
C20 C21 1.556(12)
C20 H20 1.0000
C21 C22 1.538(12)
C21 H21 1.0000
C22 C23 1.514(12)
C22 H22A 0.9900
C22 H22B 0.9900
C23 C24 1.502(11)
C23 H23 1.0000
C24 H24A 0.9800
C24 H24B 0.9800
C24 H24C 0.9800

loop_
_geom_hbond_atom_site_label_D
_geom_hbond_atom_site_label_H
_geom_hbond_atom_site_label_A
_geom_hbond_distance_DH
_geom_hbond_distance_HA
_geom_hbond_distance_DA
_geom_hbond_angle_DHA
_geom_hbond_site_symmetry_A
O26 H26 O4 0.84 2.24 3.081(8) 177.2 .
C2 H2 O4 1.00 2.53 3.290(8) 132.6 1_565
